data_4326474
loop_
_publ_author_name
'Jyotsna Chaturvedi'
'Suryabhan Singh'
'Subrato Bhattacharya'
'Heinrich N\"oth'

_publ_contact_author_address 'Lab No. 13, Department of Chemistry, Banaras Hindu Univ.,India'
_publ_contact_author_email s_bhatt@bhu.ac.in
_publ_contact_author_name 'Dr. S. Bhattacharya'
_publ_section_title
;
 The Chemistry of Cadmium-Thiocarboxylate Derivatives: Synthesis,
 Structural Features, and Application As Single Source Precursors for
 Ternary Sulfides
;
_journal_name_full 'Inorganic Chemistry'
_journal_page_first 10056
_journal_page_last 10069
_journal_paper_doi 10.1021/ic200927w
_journal_volume 50
_journal_year 2011
_chemical_formula_sum 'C51 H41 Ag Cd O4 P2 S6'
_chemical_formula_weight 1192.48
_space_group_IT_number 56
_symmetry_cell_setting orthorhombic
_symmetry_Int_Tables_number 56
_symmetry_space_group_name_Hall '-P 2ab 2ac'
_symmetry_space_group_name_H-M 'P c c n'
_atom_sites_solution_hydrogens geom
_atom_sites_solution_primary direct
_atom_sites_solution_secondary difmap
_audit_creation_method SHELXL-97
_cell_angle_alpha 90.00
_cell_angle_beta 90.00
_cell_angle_gamma 90.00
_cell_formula_units_Z 8
_cell_length_a 13.9235(5)
_cell_length_b 39.2078(18)
_cell_length_c 18.1192(5)
_cell_measurement_temperature 293(2)
_cell_volume 9891.4(6)
_computing_cell_refinement 'CrysAlis Pro, Agilent Technologies Ltd.'
_computing_data_collection 'CrysAlis Pro, Agilent Technologies Ltd.'
_computing_data_reduction 'CrysAlis Pro, Agilent Technologies Ltd.'
_computing_structure_refinement 'SHELXL-97 (Sheldrick, 1997)'
_computing_structure_solution 'SHELXS-97 (Shemdrick, 1997)'
_diffrn_ambient_temperature 293(2)
_diffrn_measured_fraction_theta_full 0.995
_diffrn_measured_fraction_theta_max 0.872
_diffrn_measurement_device_type 'Xcalibur Eos, Oxford Diffraction Ltd'
_diffrn_measurement_method '\w scans'
_diffrn_radiation_monochromator graphite
_diffrn_radiation_type MoK\a
_diffrn_radiation_wavelength 0.71073
_diffrn_reflns_av_R_equivalents 0.0409
_diffrn_reflns_av_sigmaI/netI 0.0811
_diffrn_reflns_limit_h_max 15
_diffrn_reflns_limit_h_min -19
_diffrn_reflns_limit_k_max 38
_diffrn_reflns_limit_k_min -53
_diffrn_reflns_limit_l_max 12
_diffrn_reflns_limit_l_min -24
_diffrn_reflns_number 29638
_diffrn_reflns_theta_full 25.00
_diffrn_reflns_theta_max 29.01
_diffrn_reflns_theta_min 2.12
_diffrn_source 'fine-focus sealed tube'
_exptl_absorpt_coefficient_mu 1.188
_exptl_absorpt_correction_T_max 1.00000
_exptl_absorpt_correction_T_min 0.89375
_exptl_absorpt_correction_type multi-scan
_exptl_absorpt_process_details 'CrysAlis Pro, Agilent Technol.Ltd.'
_exptl_crystal_colour Yellow
_exptl_crystal_density_diffrn 1.601
_exptl_crystal_description Block
_exptl_crystal_F_000 4800
_exptl_crystal_recrystallization_method Toluene
_exptl_crystal_size_max 0.38
_exptl_crystal_size_mid 0.37
_exptl_crystal_size_min 0.36
_refine_diff_density_max 1.680
_refine_diff_density_min -1.637
_refine_diff_density_rms 0.136
_refine_ls_extinction_method none
_refine_ls_goodness_of_fit_ref 1.045
_refine_ls_hydrogen_treatment mixed
_refine_ls_matrix_type full
_refine_ls_number_parameters 582
_refine_ls_number_reflns 11475
_refine_ls_number_restraints 22
_refine_ls_restrained_S_all 1.047
_refine_ls_R_factor_all 0.1556
_refine_ls_R_factor_gt 0.0991
_refine_ls_shift/su_max 0.002
_refine_ls_shift/su_mean 0.000
_refine_ls_structure_factor_coef Fsqd
_refine_ls_weighting_details 'calc w=1/[\s^2^(Fo^2^)+(0.0748P)^2^+98.9105P] where P=(Fo^2^+2Fc^2^)/3'
_refine_ls_weighting_scheme calc
_refine_ls_wR_factor_gt 0.2159
_refine_ls_wR_factor_ref 0.2343
_reflns_number_gt 6658
_reflns_number_total 11510
_reflns_threshold_expression >2sigma(I)
_cod_data_source_file ic200927w_si_012.cif
_cod_data_source_block cd-agtta
_cod_original_cell_volume 9891.5(6)
_cod_database_code 4326474

loop_
_symmetry_equiv_pos_as_xyz
'x, y, z'
'-x+1/2, -y+1/2, z'
'-x, y+1/2, -z+1/2'
'x+1/2, -y, -z+1/2'
'-x, -y, -z'
'x-1/2, y-1/2, -z'
'x, -y-1/2, z-1/2'
'-x-1/2, y, z-1/2'

loop_
_atom_site_label
_atom_site_type_symbol
_atom_site_fract_x
_atom_site_fract_y
_atom_site_fract_z
_atom_site_U_iso_or_equiv
_atom_site_adp_type
_atom_site_occupancy
_atom_site_symmetry_multiplicity
_atom_site_calc_flag
_atom_site_refinement_flags
_atom_site_disorder_assembly
_atom_site_disorder_group
C2 C 1.2487(13) 0.1722(4) 0.2532(8) 0.124(2) Uani 0.651(10) 1 d PD A 1
S2 S 1.3078(6) 0.2087(2) 0.2729(4) 0.124(2) Uani 0.651(10) 1 d PD A 1
C3 C 1.2732(19) 0.1638(7) 0.1827(12) 0.124(2) Uani 0.651(10) 1 d PD A 1
H3 H 1.2531 0.1438 0.1599 0.149 Uiso 0.651(10) 1 calc PR A 1
C4 C 1.3312(19) 0.1879(6) 0.1482(15) 0.124(2) Uani 0.651(10) 1 d PD A 1
H4 H 1.3553 0.1852 0.1007 0.149 Uiso 0.651(10) 1 calc PR A 1
C5 C 1.3491(19) 0.2158(6) 0.1901(10) 0.124(2) Uani 0.651(10) 1 d PD A 1
H5 H 1.3796 0.2356 0.1744 0.149 Uiso 0.651(10) 1 calc PR A 1
C2A C 1.2487(13) 0.1722(4) 0.2532(8) 0.124(2) Uani 0.349(10) 1 d PD A 2
C3A C 1.332(2) 0.1938(9) 0.252(2) 0.124(2) Uani 0.349(10) 1 d PD A 2
H3A H 1.3443 0.2064 0.2948 0.149 Uiso 0.349(10) 1 calc PR A 2
S2A S 1.2656(13) 0.1555(4) 0.1697(8) 0.124(2) Uani 0.349(10) 1 d PD A 2
C5A C 1.360(3) 0.1782(11) 0.138(2) 0.124(2) Uani 0.349(10) 1 d PD A 2
H5A H 1.3838 0.1777 0.0899 0.149 Uiso 0.349(10) 1 calc PR A 2
C4A C 1.394(2) 0.1976(10) 0.195(2) 0.124(2) Uani 0.349(10) 1 d PD A 2
H4A H 1.4501 0.2107 0.1947 0.149 Uiso 0.349(10) 1 calc PR A 2
S1 S 1.12601(18) 0.11999(7) 0.28250(15) 0.0510(6) Uani 1 1 d . A .
O3 O 1.0753(8) 0.1094(2) 0.5550(6) 0.102(4) Uani 1 1 d . . .
C14 C 1.1284(8) 0.0070(3) 0.6743(7) 0.070(4) Uani 1 1 d D . .
H14 H 1.1306 -0.0160 0.6873 0.084 Uiso 1 1 calc R . .
C11 C 1.0719(8) 0.0781(3) 0.5456(7) 0.063(3) Uani 1 1 d . . .
C31 C 0.6398(11) 0.1883(4) 0.0334(9) 0.082(4) Uani 1 1 d . . .
H31 H 0.5795 0.1894 0.0115 0.098 Uiso 1 1 calc R . .
C30 C 0.7147(13) 0.2056(4) 0.0035(9) 0.107(6) Uani 1 1 d . . .
H30 H 0.7055 0.2186 -0.0388 0.129 Uiso 1 1 calc R . .
Ag1 Ag 0.98000(6) 0.124088(17) 0.18409(4) 0.0464(2) Uani 1 1 d . . .
Cd1 Cd 0.99767(5) 0.109149(19) 0.38429(4) 0.0479(2) Uani 1 1 d D . .
P2 P 1.00035(16) 0.07067(5) 0.11271(12) 0.0314(5) Uani 1 1 d . . .
P1 P 0.93513(19) 0.18152(6) 0.14608(14) 0.0402(6) Uani 1 1 d . . .
S3 S 0.86526(18) 0.09221(6) 0.28607(15) 0.0452(6) Uani 1 1 d . . .
S5 S 1.0350(2) 0.05953(8) 0.46424(17) 0.0585(7) Uani 1 1 d . . .
S6 S 1.1468(3) 0.07094(9) 0.68360(19) 0.0816(10) Uani 1 1 d . . .
S4 S 0.6276(3) 0.14818(9) 0.3829(3) 0.0971(14) Uani 1 1 d . . .
C46 C 1.0611(6) 0.0754(2) 0.0245(5) 0.0306(18) Uani 1 1 d . . .
C40 C 1.0615(6) 0.0352(2) 0.1574(5) 0.0325(19) Uani 1 1 d . . .
C34 C 0.8821(6) 0.0543(2) 0.0896(5) 0.0325(19) Uani 1 1 d . . .
C47 C 1.0209(7) 0.0674(2) -0.0415(5) 0.039(2) Uani 1 1 d . . .
H47 H 0.9594 0.0582 -0.0425 0.047 Uiso 1 1 calc R . .
C16 C 1.0192(7) 0.1980(2) 0.0781(5) 0.044(2) Uani 1 1 d . . .
C22 C 0.9286(7) 0.2132(2) 0.2188(5) 0.038(2) Uani 1 1 d . . .
C1 C 1.1849(9) 0.1573(3) 0.3042(7) 0.067(3) Uani 1 1 d . . .
O2 O 0.8356(5) 0.13173(18) 0.3981(4) 0.060(2) Uani 1 1 d . . .
C6 C 0.7994(7) 0.1189(2) 0.3416(6) 0.045(2) Uani 1 1 d . . .
C17 C 1.0636(8) 0.1757(3) 0.0307(6) 0.059(3) Uani 1 1 d . . .
H17 H 1.0496 0.1526 0.0339 0.071 Uiso 1 1 calc R . .
C12 C 1.0993(7) 0.0543(3) 0.6042(6) 0.046(2) Uani 1 1 d . . .
C39 C 0.8584(6) 0.0205(2) 0.0918(5) 0.0342(19) Uani 1 1 d . . .
H39 H 0.9041 0.0047 0.1070 0.041 Uiso 1 1 calc R . .
C48 C 1.0688(7) 0.0727(2) -0.1073(6) 0.048(2) Uani 1 1 d . . .
H48 H 1.0394 0.0675 -0.1520 0.057 Uiso 1 1 calc R . .
O4 O 1.0430(8) 0.1550(2) 0.4558(4) 0.078(3) Uani 1 1 d D . .
C7 C 0.6990(7) 0.1249(2) 0.3246(7) 0.053(3) Uani 1 1 d . . .
C45 C 1.1075(7) 0.0097(2) 0.1178(6) 0.050(3) Uani 1 1 d . . .
H45 H 1.1107 0.0114 0.0666 0.060 Uiso 1 1 calc R . .
C24 C 0.9705(13) 0.2301(3) 0.3420(7) 0.098(5) Uani 1 1 d . . .
H24 H 1.0023 0.2248 0.3857 0.117 Uiso 1 1 calc R . .
C43 C 1.1455(8) -0.0211(3) 0.2275(8) 0.065(4) Uani 1 1 d . . .
H43 H 1.1727 -0.0399 0.2506 0.079 Uiso 1 1 calc R . .
C35 C 0.8119(7) 0.0779(2) 0.0681(6) 0.044(2) Uani 1 1 d . . .
H35 H 0.8266 0.1010 0.0663 0.053 Uiso 1 1 calc R . .
C28 C 0.8192(7) 0.1857(2) 0.0990(5) 0.041(2) Uani 1 1 d . . .
C50 C 1.2015(7) 0.0937(3) -0.0407(6) 0.051(3) Uani 1 1 d . . .
H50 H 1.2635 0.1026 -0.0407 0.062 Uiso 1 1 calc R . .
C49 C 1.1596(7) 0.0855(2) -0.1060(6) 0.050(3) Uani 1 1 d . . .
H49 H 1.1930 0.0887 -0.1499 0.060 Uiso 1 1 calc R . .
C51 C 1.1544(7) 0.0892(3) 0.0255(6) 0.048(2) Uani 1 1 d . . .
H51 H 1.1836 0.0952 0.0698 0.058 Uiso 1 1 calc R . .
C38 C 0.7679(7) 0.0094(3) 0.0719(5) 0.046(2) Uani 1 1 d . . .
H38 H 0.7537 -0.0138 0.0728 0.055 Uiso 1 1 calc R . .
C15 C 1.1595(9) 0.0325(4) 0.7188(7) 0.072(4) Uani 1 1 d . . .
H15 H 1.1857 0.0286 0.7652 0.086 Uiso 1 1 calc R . .
C41 C 1.0602(7) 0.0319(2) 0.2338(5) 0.043(2) Uani 1 1 d . . .
H41 H 1.0308 0.0488 0.2620 0.051 Uiso 1 1 calc R . .
C19 C 1.1510(11) 0.2189(4) -0.0282(7) 0.089(5) Uani 1 1 d . . .
H19 H 1.1999 0.2256 -0.0600 0.107 Uiso 1 1 calc R . .
C13 C 1.0921(6) 0.0189(3) 0.6060(5) 0.043(2) Uani 1 1 d D . .
H13 H 1.0675 0.0053 0.5684 0.051 Uiso 1 1 calc R . .
C27 C 0.8832(10) 0.2439(3) 0.2113(8) 0.087(4) Uani 1 1 d . . .
H27 H 0.8539 0.2493 0.1666 0.104 Uiso 1 1 calc R . .
C37 C 0.6981(7) 0.0325(3) 0.0508(6) 0.051(3) Uani 1 1 d . . .
H37 H 0.6370 0.0251 0.0377 0.062 Uiso 1 1 calc R . .
C44 C 1.1488(7) -0.0181(3) 0.1521(7) 0.058(3) Uani 1 1 d . . .
H44 H 1.1790 -0.0348 0.1240 0.070 Uiso 1 1 calc R . .
C36 C 0.7212(7) 0.0668(3) 0.0495(6) 0.058(3) Uani 1 1 d . . .
H36 H 0.6747 0.0827 0.0359 0.070 Uiso 1 1 calc R . .
C18 C 1.1294(8) 0.1869(3) -0.0222(6) 0.062(3) Uani 1 1 d . . .
H18 H 1.1580 0.1711 -0.0535 0.075 Uiso 1 1 calc R . .
C42 C 1.1012(8) 0.0042(3) 0.2693(6) 0.055(3) Uani 1 1 d . . .
H42 H 1.0992 0.0026 0.3205 0.066 Uiso 1 1 calc R . .
C21 C 1.0366(13) 0.2322(4) 0.0672(9) 0.104(6) Uani 1 1 d . . .
H21 H 1.0050 0.2482 0.0961 0.125 Uiso 1 1 calc R . .
C8 C 0.6469(7) 0.1152(3) 0.2622(8) 0.062(3) Uani 1 1 d . . .
H8 H 0.6719 0.1020 0.2241 0.075 Uiso 1 1 calc R . .
C25 C 0.9241(10) 0.2595(3) 0.3362(7) 0.071(4) Uani 1 1 d . . .
H25 H 0.9212 0.2746 0.3759 0.085 Uiso 1 1 calc R . .
O1 O 1.1799(8) 0.1720(3) 0.3663(5) 0.102(3) Uani 1 1 d . A .
C26 C 0.8796(10) 0.2675(3) 0.2693(7) 0.082(4) Uani 1 1 d . . .
H26 H 0.8480 0.2882 0.2634 0.099 Uiso 1 1 calc R . .
C23 C 0.9721(10) 0.2072(3) 0.2841(7) 0.076(4) Uani 1 1 d . . .
H23 H 1.0048 0.1867 0.2904 0.091 Uiso 1 1 calc R . .
C20 C 1.1020(14) 0.2432(4) 0.0123(10) 0.116(7) Uani 1 1 d . . .
H20 H 1.1119 0.2663 0.0037 0.154 Uiso 1 1 calc R . .
C10 C 0.5328(10) 0.1449(4) 0.3272(12) 0.117(8) Uani 1 1 d D . .
H10 H 0.4727 0.1539 0.3382 0.140 Uiso 1 1 calc R . .
C33 C 0.7430(10) 0.1682(4) 0.1260(8) 0.082(4) Uani 1 1 d . . .
H33 H 0.7508 0.1547 0.1677 0.099 Uiso 1 1 calc R . .
C9 C 0.5529(10) 0.1275(4) 0.2637(11) 0.101(6) Uani 1 1 d D . .
H9 H 0.5089 0.1243 0.2257 0.121 Uiso 1 1 calc R . .
C32 C 0.6523(11) 0.1701(4) 0.0922(11) 0.102(5) Uani 1 1 d . . .
H32 H 0.6008 0.1581 0.1122 0.122 Uiso 1 1 calc R . .
C29 C 0.8048(11) 0.2040(4) 0.0359(8) 0.090(5) Uani 1 1 d . . .
H29 H 0.8560 0.2156 0.0144 0.108 Uiso 1 1 calc R . .
H4D H 1.091(8) 0.165(3) 0.432(5) 0.135 Uiso 1 1 d D . .
H4C H 1.058(12) 0.1471(10) 0.499(3) 0.135 Uiso 1 1 d D . .

loop_
_atom_site_aniso_label
_atom_site_aniso_U_11
_atom_site_aniso_U_22
_atom_site_aniso_U_33
_atom_site_aniso_U_23
_atom_site_aniso_U_13
_atom_site_aniso_U_12
C2 0.163(5) 0.108(5) 0.101(4) 0.019(4) -0.018(4) -0.068(4)
S2 0.163(5) 0.108(5) 0.101(4) 0.019(4) -0.018(4) -0.068(4)
C3 0.163(5) 0.108(5) 0.101(4) 0.019(4) -0.018(4) -0.068(4)
C4 0.163(5) 0.108(5) 0.101(4) 0.019(4) -0.018(4) -0.068(4)
C5 0.163(5) 0.108(5) 0.101(4) 0.019(4) -0.018(4) -0.068(4)
C2A 0.163(5) 0.108(5) 0.101(4) 0.019(4) -0.018(4) -0.068(4)
C3A 0.163(5) 0.108(5) 0.101(4) 0.019(4) -0.018(4) -0.068(4)
S2A 0.163(5) 0.108(5) 0.101(4) 0.019(4) -0.018(4) -0.068(4)
C5A 0.163(5) 0.108(5) 0.101(4) 0.019(4) -0.018(4) -0.068(4)
C4A 0.163(5) 0.108(5) 0.101(4) 0.019(4) -0.018(4) -0.068(4)
S1 0.0432(14) 0.0611(16) 0.0488(15) 0.0094(13) -0.0010(12) -0.0042(12)
O3 0.153(10) 0.039(5) 0.112(8) 0.000(5) 0.043(7) 0.010(5)
C14 0.058(7) 0.057(7) 0.095(10) 0.011(7) 0.020(7) 0.002(6)
C11 0.058(7) 0.057(7) 0.074(8) 0.000(6) 0.028(6) -0.001(5)
C31 0.083(10) 0.063(8) 0.099(12) -0.024(8) -0.025(9) 0.013(7)
C30 0.142(16) 0.105(13) 0.076(10) 0.015(9) -0.057(11) -0.001(11)
Ag1 0.0722(5) 0.0306(3) 0.0366(4) -0.0057(3) -0.0011(4) 0.0105(3)
Cd1 0.0473(4) 0.0525(4) 0.0440(4) 0.0029(4) 0.0028(3) 0.0013(3)
P2 0.0388(11) 0.0280(10) 0.0274(10) -0.0014(9) -0.0010(10) 0.0083(9)
P1 0.0518(15) 0.0320(11) 0.0370(13) -0.0032(11) -0.0001(11) 0.0043(10)
S3 0.0429(14) 0.0420(13) 0.0506(14) -0.0051(12) 0.0066(11) -0.0022(10)
S5 0.0532(16) 0.0627(17) 0.0596(18) 0.0181(15) -0.0037(14) -0.0121(13)
S6 0.113(3) 0.077(2) 0.0549(19) -0.0047(18) 0.010(2) 0.018(2)
S4 0.078(2) 0.063(2) 0.151(4) -0.003(2) 0.042(3) 0.0170(17)
C46 0.034(5) 0.026(4) 0.032(5) -0.006(4) 0.001(4) 0.005(3)
C40 0.035(5) 0.028(4) 0.035(5) -0.003(4) -0.009(4) 0.007(3)
C34 0.034(5) 0.038(5) 0.025(4) -0.001(4) 0.006(4) 0.008(4)
C47 0.040(5) 0.037(5) 0.041(5) 0.005(4) 0.001(4) -0.007(4)
C16 0.062(6) 0.039(5) 0.032(5) -0.011(4) 0.002(5) -0.001(4)
C22 0.049(5) 0.035(5) 0.030(5) -0.005(4) 0.006(4) 0.004(4)
C1 0.067(8) 0.081(9) 0.054(7) 0.007(7) -0.023(6) 0.020(6)
O2 0.055(4) 0.059(5) 0.065(5) -0.027(4) -0.006(4) 0.017(3)
C6 0.048(6) 0.032(5) 0.056(6) 0.010(5) 0.008(5) -0.001(4)
C17 0.067(7) 0.051(6) 0.058(7) -0.006(6) 0.021(6) 0.008(5)
C12 0.041(5) 0.052(6) 0.046(6) 0.005(5) 0.018(5) 0.006(4)
C39 0.030(5) 0.038(5) 0.035(5) -0.001(4) 0.004(4) 0.008(4)
C48 0.055(6) 0.047(5) 0.041(6) 0.002(5) 0.005(5) -0.006(5)
O4 0.114(8) 0.076(6) 0.044(5) 0.000(4) 0.005(5) -0.004(5)
C7 0.044(6) 0.041(5) 0.074(8) 0.022(6) 0.016(5) 0.004(4)
C45 0.055(6) 0.050(6) 0.044(6) -0.019(5) -0.026(5) 0.016(5)
C24 0.190(17) 0.054(7) 0.050(7) -0.014(6) -0.025(9) 0.016(9)
C43 0.052(7) 0.043(6) 0.102(11) 0.023(7) -0.024(7) 0.002(5)
C35 0.040(5) 0.036(5) 0.057(6) 0.004(5) 0.000(5) 0.004(4)
C28 0.054(6) 0.029(4) 0.040(5) 0.001(4) 0.001(5) 0.005(4)
C50 0.037(5) 0.051(6) 0.066(7) -0.007(6) 0.023(5) -0.006(4)
C49 0.055(6) 0.048(6) 0.046(6) -0.011(5) 0.021(5) -0.004(5)
C51 0.042(6) 0.058(6) 0.045(6) -0.011(5) -0.005(5) 0.007(5)
C38 0.042(6) 0.051(6) 0.047(6) 0.000(5) 0.009(5) -0.005(4)
C15 0.060(8) 0.099(10) 0.057(7) 0.020(8) 0.014(6) 0.024(7)
C41 0.055(6) 0.044(5) 0.030(5) 0.016(4) 0.004(4) 0.013(4)
C19 0.115(12) 0.092(10) 0.060(8) -0.022(8) 0.041(8) -0.035(9)
C13 0.041(5) 0.052(6) 0.035(5) 0.011(5) 0.002(4) 0.005(4)
C27 0.103(11) 0.069(9) 0.088(10) -0.027(8) -0.015(9) 0.021(8)
C37 0.038(6) 0.069(7) 0.047(6) 0.004(5) -0.003(5) -0.011(5)
C44 0.050(6) 0.038(5) 0.086(9) -0.013(6) -0.032(6) 0.018(5)
C36 0.034(6) 0.074(8) 0.067(8) 0.011(6) -0.006(5) 0.014(5)
C18 0.070(8) 0.066(8) 0.050(7) -0.008(6) 0.016(6) 0.000(6)
C42 0.061(7) 0.053(6) 0.052(7) 0.025(6) 0.002(5) 0.016(5)
C21 0.161(15) 0.067(9) 0.085(11) -0.028(8) 0.052(11) -0.030(9)
C8 0.037(6) 0.038(5) 0.112(11) 0.007(6) -0.002(6) -0.005(4)
C25 0.111(10) 0.051(7) 0.051(7) -0.017(6) 0.009(7) 0.002(7)
O1 0.129(9) 0.108(8) 0.068(6) -0.022(6) -0.009(6) -0.004(7)
C26 0.115(11) 0.059(8) 0.073(9) -0.022(7) -0.003(8) 0.036(8)
C23 0.113(11) 0.043(6) 0.073(8) -0.021(6) -0.018(8) 0.026(7)
C20 0.184(19) 0.075(11) 0.090(15) -0.008(11) 0.064(14) -0.045(11)
C10 0.040(7) 0.077(10) 0.23(2) 0.036(13) 0.007(11) 0.004(7)
C33 0.082(9) 0.093(10) 0.071(9) 0.028(8) -0.001(8) 0.016(8)
C9 0.053(9) 0.069(9) 0.181(19) 0.029(11) -0.017(10) -0.011(7)
C32 0.068(10) 0.111(13) 0.127(15) 0.015(12) -0.012(10) -0.004(9)
C29 0.095(11) 0.109(12) 0.067(9) 0.013(8) -0.036(8) -0.015(9)

loop_
_atom_type_symbol
_atom_type_description
_atom_type_scat_dispersion_real
_atom_type_scat_dispersion_imag
_atom_type_scat_source
C C 0.0033 0.0016 'International Tables Vol C Tables 4.2.6.8 and 6.1.1.4'
H H 0.0000 0.0000 'International Tables Vol C Tables 4.2.6.8 and 6.1.1.4'
O O 0.0106 0.0060 'International Tables Vol C Tables 4.2.6.8 and 6.1.1.4'
S S 0.1246 0.1234 'International Tables Vol C Tables 4.2.6.8 and 6.1.1.4'
P P 0.1023 0.0942 'International Tables Vol C Tables 4.2.6.8 and 6.1.1.4'
Cd Cd -0.8075 1.2024 'International Tables Vol C Tables 4.2.6.8 and 6.1.1.4'
Ag Ag -0.8971 1.1015 'International Tables Vol C Tables 4.2.6.8 and 6.1.1.4'

loop_
_geom_angle_atom_site_label_1
_geom_angle_atom_site_label_2
_geom_angle_atom_site_label_3
_geom_angle
C3 C2 C1 132.3(16)
C3 C2 S2 106.4(16)
C1 C2 S2 121.2(11)
C5 S2 C2 97.0(10)
C2 C3 C4 114(2)
C2 C3 H3 123.2
C4 C3 H3 123.2
C5 C4 C3 114(2)
C5 C4 H4 123.1
C3 C4 H4 123.1
C4 C5 S2 108.2(18)
C4 C5 H5 125.9
S2 C5 H5 125.9
C4A C3A H3A 117.0
C4A C5A S2A 107.8(18)
C4A C5A H5A 126.1
S2A C5A H5A 126.1
C3A C4A C5A 107(2)
C3A C4A H4A 126.6
C5A C4A H4A 126.6
C1 S1 Cd1 107.7(5)
C1 S1 Ag1 117.2(4)
Cd1 S1 Ag1 87.76(8)
C15 C14 C13 112.9(11)
C15 C14 H14 123.5
C13 C14 H14 123.5
O3 C11 C12 121.5(12)
O3 C11 S5 123.2(11)
C12 C11 S5 115.3(8)
C32 C31 C30 120.1(15)
C32 C31 H31 120.0
C30 C31 H31 120.0
C31 C30 C29 120.3(15)
C31 C30 H30 119.8
C29 C30 H30 119.8
P1 Ag1 P2 131.53(8)
P1 Ag1 S1 115.69(9)
P2 Ag1 S1 101.98(8)
P1 Ag1 S3 117.52(9)
P2 Ag1 S3 91.90(8)
S1 Ag1 S3 88.09(8)
O4 Cd1 O2 85.0(3)
O4 Cd1 S5 103.1(2)
O2 Cd1 S5 114.7(2)
O4 Cd1 S1 94.8(2)
O2 Cd1 S1 130.5(2)
S5 Cd1 S1 113.46(10)
O4 Cd1 S3 139.9(3)
O2 Cd1 S3 61.02(18)
S5 Cd1 S3 109.98(9)
S1 Cd1 S3 92.45(8)
C34 P2 C46 104.8(4)
C34 P2 C40 104.9(4)
C46 P2 C40 104.6(4)
C34 P2 Ag1 108.4(3)
C46 P2 Ag1 115.3(3)
C40 P2 Ag1 117.8(3)
C22 P1 C16 106.3(4)
C22 P1 C28 103.4(4)
C16 P1 C28 102.7(5)
C22 P1 Ag1 116.2(3)
C16 P1 Ag1 110.8(3)
C28 P1 Ag1 116.1(3)
C6 S3 Cd1 80.0(4)
C6 S3 Ag1 115.3(3)
Cd1 S3 Ag1 86.16(7)
C11 S5 Cd1 103.3(4)
C15 S6 C12 91.0(6)
C10 S4 C7 92.6(8)
C47 C46 C51 118.7(8)
C47 C46 P2 124.0(7)
C51 C46 P2 117.2(7)
C45 C40 C41 117.0(8)
C45 C40 P2 122.4(7)
C41 C40 P2 120.6(7)
C39 C34 C35 118.7(8)
C39 C34 P2 123.7(6)
C35 C34 P2 117.7(7)
C46 C47 C48 121.8(9)
C46 C47 H47 119.1
C48 C47 H47 119.1
C17 C16 C21 116.8(11)
C17 C16 P1 119.3(8)
C21 C16 P1 123.8(9)
C23 C22 C27 116.7(10)
C23 C22 P1 119.6(7)
C27 C22 P1 123.7(9)
O1 C1 C2 115.6(13)
O1 C1 S1 124.1(11)
C2 C1 S1 120.2(10)
C6 O2 Cd1 98.3(6)
O2 C6 C7 119.9(10)
O2 C6 S3 120.7(8)
C7 C6 S3 119.3(9)
C16 C17 C18 121.8(11)
C16 C17 H17 119.1
C18 C17 H17 119.1
C13 C12 C11 129.4(10)
C13 C12 S6 112.9(8)
C11 C12 S6 117.7(8)
C34 C39 C38 121.2(8)
C34 C39 H39 119.4
C38 C39 H39 119.4
C49 C48 C47 119.2(10)
C49 C48 H48 120.4
C47 C48 H48 120.4
Cd1 O4 H4D 105(2)
Cd1 O4 H4C 107(2)
H4D O4 H4C 114(10)
C8 C7 C6 128.9(10)
C8 C7 S4 110.1(8)
C6 C7 S4 120.9(9)
C44 C45 C40 121.9(10)
C44 C45 H45 119.1
C40 C45 H45 119.1
C25 C24 C23 120.9(13)
C25 C24 H24 119.5
C23 C24 H24 119.5
C44 C43 C42 119.7(10)
C44 C43 H43 120.1
C42 C43 H43 120.1
C36 C35 C34 120.1(9)
C36 C35 H35 120.0
C34 C35 H35 120.0
C33 C28 C29 117.0(11)
C33 C28 P1 118.5(8)
C29 C28 P1 124.4(9)
C49 C50 C51 121.6(9)
C49 C50 H50 119.2
C51 C50 H50 119.2
C50 C49 C48 120.2(10)
C50 C49 H49 119.9
C48 C49 H49 119.9
C50 C51 C46 118.5(9)
C50 C51 H51 120.8
C46 C51 H51 120.8
C39 C38 C37 120.4(9)
C39 C38 H38 119.8
C37 C38 H38 119.8
C14 C15 S6 114.3(10)
C14 C15 H15 122.8
S6 C15 H15 122.8
C42 C41 C40 122.1(9)
C42 C41 H41 119.0
C40 C41 H41 119.0
C18 C19 C20 120.7(13)
C18 C19 H19 119.7
C20 C19 H19 119.7
C12 C13 C14 108.9(10)
C12 C13 H13 125.6
C14 C13 H13 125.6
C22 C27 C26 121.4(13)
C22 C27 H27 119.3
C26 C27 H27 119.3
C38 C37 C36 118.6(9)
C38 C37 H37 120.7
C36 C37 H37 120.7
C43 C44 C45 120.1(11)
C43 C44 H44 119.9
C45 C44 H44 119.9
C35 C36 C37 121.0(9)
C35 C36 H36 119.5
C37 C36 H36 119.5
C19 C18 C17 120.9(11)
C19 C18 H18 119.6
C17 C18 H18 119.6
C41 C42 C43 119.3(10)
C41 C42 H42 120.4
C43 C42 H42 120.4
C16 C21 C20 120.8(13)
C16 C21 H21 119.6
C20 C21 H21 119.6
C9 C8 C7 112.2(13)
C9 C8 H8 123.9
C7 C8 H8 123.9
C24 C25 C26 118.5(11)
C24 C25 H25 120.7
C26 C25 H25 120.7
C25 C26 C27 119.4(12)
C25 C26 H26 120.3
C27 C26 H26 120.3
C22 C23 C24 123.0(11)
C22 C23 H23 118.5
C24 C23 H23 118.5
C19 C20 C21 118.5(14)
C19 C20 H20 120.7
C21 C20 H20 120.7
C9 C10 S4 112.7(12)
C9 C10 H10 123.6
S4 C10 H10 123.6
C28 C33 C32 121.4(13)
C28 C33 H33 119.3
C32 C33 H33 119.3
C10 C9 C8 112.4(15)
C10 C9 H9 123.8
C8 C9 H9 123.8
C31 C32 C33 120.5(16)
C31 C32 H32 119.8
C33 C32 H32 119.8
C28 C29 C30 120.6(14)
C28 C29 H29 119.7
C30 C29 H29 119.7

loop_
_geom_bond_atom_site_label_1
_geom_bond_atom_site_label_2
_geom_bond_distance
C2 C3 1.362(18)
C2 C1 1.408(19)
C2 S2 1.689(13)
S2 C5 1.631(16)
C3 C4 1.394(18)
C3 H3 0.9300
C4 C5 1.355(18)
C4 H4 0.9300
C5 H5 0.9300
C3A C4A 1.365(19)
C3A H3A 0.9300
S2A C5A 1.688(19)
C5A C4A 1.37(2)
C5A H5A 0.9300
C4A H4A 0.9300
S1 C1 1.724(14)
S1 Cd1 2.603(3)
S1 Ag1 2.709(3)
O3 C11 1.239(13)
C14 C15 1.357(18)
C14 C13 1.417(12)
C14 H14 0.9300
C11 C12 1.466(15)
C11 S5 1.723(13)
C31 C32 1.29(2)
C31 C30 1.36(2)
C31 H31 0.9300
C30 C29 1.386(19)
C30 H30 0.9300
Ag1 P1 2.436(2)
Ag1 P2 2.478(2)
Ag1 S3 2.744(3)
Cd1 O4 2.304(9)
Cd1 O2 2.437(7)
Cd1 S5 2.480(3)
Cd1 S3 2.647(3)
P2 C34 1.816(9)
P2 C46 1.818(9)
P2 C40 1.820(8)
P1 C22 1.814(9)
P1 C16 1.818(10)
P1 C28 1.833(10)
S3 C6 1.718(10)
S6 C15 1.646(14)
S6 C12 1.713(11)
S4 C10 1.666(18)
S4 C7 1.714(11)
C46 C47 1.357(12)
C46 C51 1.409(12)
C40 C45 1.388(12)
C40 C41 1.391(12)
C34 C39 1.367(12)
C34 C35 1.400(12)
C47 C48 1.382(13)
C47 H47 0.9300
C16 C17 1.372(13)
C16 C21 1.377(16)
C22 C23 1.350(15)
C22 C27 1.366(15)
C1 O1 1.265(14)
O2 C6 1.248(12)
C6 C7 1.450(14)
C17 C18 1.395(15)
C17 H17 0.9300
C12 C13 1.391(13)
C39 C38 1.382(12)
C39 H39 0.9300
C48 C49 1.361(13)
C48 H48 0.9300
O4 H4D 0.88(2)
O4 H4C 0.87(2)
C7 C8 1.397(17)
C45 C44 1.381(13)
C45 H45 0.9300
C24 C25 1.326(17)
C24 C23 1.381(16)
C24 H24 0.9300
C43 C44 1.372(17)
C43 C42 1.393(16)
C43 H43 0.9300
C35 C36 1.377(14)
C35 H35 0.9300
C28 C33 1.354(16)
C28 C29 1.367(15)
C50 C49 1.357(14)
C50 C51 1.378(14)
C50 H50 0.9300
C49 H49 0.9300
C51 H51 0.9300
C38 C37 1.382(14)
C38 H38 0.9300
C15 H15 0.9300
C41 C42 1.384(12)
C41 H41 0.9300
C19 C18 1.296(17)
C19 C20 1.38(2)
C19 H19 0.9300
C13 H13 0.9300
C27 C26 1.400(16)
C27 H27 0.9300
C37 C36 1.384(15)
C37 H37 0.9300
C44 H44 0.9300
C36 H36 0.9300
C18 H18 0.9300
C42 H42 0.9300
C21 C20 1.42(2)
C21 H21 0.9300
C8 C9 1.396(17)
C8 H8 0.9300
C25 C26 1.396(17)
C25 H25 0.9300
C26 H26 0.9300
C23 H23 0.9300
C20 H20 0.9300
C10 C9 1.367(16)
C10 H10 0.9300
C33 C32 1.405(19)
C33 H33 0.9300
C9 H9 0.9300
C32 H32 0.9300
C29 H29 0.9300
